data_7002068
loop_
_publ_author_name
'Baker, Murray V.'
'Brown, David H.'
'Simpson, Peter V.'
'Skelton, Brian W.'
'White, Allan H.'

_publ_section_title
;
 Palladium complexes of o-xylyl-linked alkoxybenzimidazolin-2-ylidenes:
 interesting structural conformations and application as pre-catalysts
;
_journal_issue 35
_journal_name_full 'Dalton Transactions'
_journal_page_first 7294
_journal_paper_doi 10.1039/b908613g
_journal_year 2009
_chemical_formula_moiety 'C40 H54 Br2 N4 O4 Pd,2(C2 H6 O S), C H Cl3'
_chemical_formula_sum 'C45 H67 Br2 Cl3 N4 O6 Pd S2'
_chemical_formula_weight 1196.72
_chemical_name_systematic
;
?
;
_space_group_IT_number 2
_symmetry_cell_setting triclinic
_symmetry_space_group_name_Hall '-P 1'
_symmetry_space_group_name_H-M 'P -1'
_atom_sites_solution_hydrogens geom
_atom_sites_solution_primary direct
_atom_sites_solution_secondary difmap
_audit_creation_date 2009-07-14T11:19:39-00:00
_audit_creation_method 'WinGX routine CIF_UPDATE'
_cell_angle_alpha 68.016(4)
_cell_angle_beta 86.629(5)
_cell_angle_gamma 72.488(4)
_cell_formula_units_Z 2
_cell_length_a 12.1456(7)
_cell_length_b 14.5636(6)
_cell_length_c 16.8254(10)
_cell_measurement_reflns_used 9271
_cell_measurement_temperature 100(2)
_cell_measurement_theta_max 66.9245
_cell_measurement_theta_min 2.8355
_cell_volume 2627.0(3)
_computing_cell_refinement
;
CrysAlis RED, Oxford Diffraction Ltd.,
Version 1.171.32.29 (release 10-06-2008 CrysAlis171 .NET)
(compiled Jun 10 2008,16:49:55)
;
_computing_data_collection
;
CrysAlis CCD, Oxford Diffraction Ltd.,
Version 1.171.32.29 (release 10-06-2008 CrysAlis171 .NET)
(compiled Jun 10 2008,16:49:55)
;
_computing_data_reduction
;
CrysAlis RED, Oxford Diffraction Ltd.,
Version 1.171.32.29 (release 10-06-2008 CrysAlis171 .NET)
(compiled Jun 10 2008,16:49:55)
;
_computing_molecular_graphics ORTEP2
_computing_publication_material WinGX
_computing_structure_refinement 'SHELXL-97 (Sheldrick, 1997)'
_computing_structure_solution Sir92
_diffrn_ambient_temperature 100(2)
_diffrn_detector_area_resol_mean 10.4738
_diffrn_measured_fraction_theta_full 0.987
_diffrn_measured_fraction_theta_max 0.987
_diffrn_measurement_device_type
;
Oxford Diffraction Gemini diffractometer
;
_diffrn_measurement_method '\w scans'
_diffrn_orient_matrix_UB_11 0.0347610204
_diffrn_orient_matrix_UB_12 -0.1177943373
_diffrn_orient_matrix_UB_13 0.0526028659
_diffrn_orient_matrix_UB_21 0.0247013914
_diffrn_orient_matrix_UB_22 -0.0208355232
_diffrn_orient_matrix_UB_23 -0.0833653923
_diffrn_orient_matrix_UB_31 0.126322923
_diffrn_orient_matrix_UB_32 -0.0012851917
_diffrn_orient_matrix_UB_33 0.0084520724
_diffrn_radiation_monochromator graphite
_diffrn_radiation_type CuK\a
_diffrn_radiation_wavelength 1.54184
_diffrn_reflns_av_R_equivalents 0.0621
_diffrn_reflns_av_unetI/netI 0.0516
_diffrn_reflns_limit_h_max 14
_diffrn_reflns_limit_h_min -12
_diffrn_reflns_limit_k_max 17
_diffrn_reflns_limit_k_min -16
_diffrn_reflns_limit_l_max 20
_diffrn_reflns_limit_l_min -20
_diffrn_reflns_number 32223
_diffrn_reflns_theta_full 67.23
_diffrn_reflns_theta_max 67.23
_diffrn_reflns_theta_min 2.84
_exptl_absorpt_coefficient_mu 7.162
_exptl_absorpt_correction_T_max 0.872
_exptl_absorpt_correction_T_min 0.444
_exptl_absorpt_correction_type analytical
_exptl_absorpt_process_details
;
CrysAlis RED, Oxford Diffraction Ltd.,
Version 1.171.32.29 (release 10-06-2008 CrysAlis171 .NET)
(compiled Jun 10 2008,16:49:55)
Analytical numeric absorption correction using a multifaceted crystal
model based on expressions derived by R.C. Clark & J.S.
(Clark, R. C. & Reid, J. S. (1995). Acta Cryst. A51, 887-897)
;
_exptl_crystal_colour colourless
_exptl_crystal_density_diffrn 1.513
_exptl_crystal_density_method 'not measured'
_exptl_crystal_description needle
_exptl_crystal_F_000 1224
_exptl_crystal_size_max 0.2621
_exptl_crystal_size_mid 0.0469
_exptl_crystal_size_min 0.0205
_refine_diff_density_max 1.539
_refine_diff_density_min -0.843
_refine_diff_density_rms 0.127
_refine_ls_extinction_method none
_refine_ls_goodness_of_fit_ref 1.028
_refine_ls_hydrogen_treatment constr
_refine_ls_matrix_type full
_refine_ls_number_parameters 676
_refine_ls_number_reflns 9288
_refine_ls_number_restraints 244
_refine_ls_restrained_S_all 1.028
_refine_ls_R_factor_all 0.0897
_refine_ls_R_factor_gt 0.063
_refine_ls_shift/su_max 0.021
_refine_ls_shift/su_mean 0.001
_refine_ls_structure_factor_coef Fsqd
_refine_ls_weighting_details 'calc w=1/[\s^2^(Fo^2^)+(0.1245P)^2^+0.3208P] where P=(Fo^2^+2Fc^2^)/3'
_refine_ls_weighting_scheme calc
_refine_ls_wR_factor_gt 0.1687
_refine_ls_wR_factor_ref 0.1862
_reflns_number_gt 6622
_reflns_number_total 9288
_reflns_threshold_expression I>2\s(I)
_cod_data_source_file b908613g.txt
_cod_data_source_block ps97x
_cod_original_cell_volume 2627.0(2)
_cod_original_sg_symbol_Hall -P_1
_cod_database_code 7002068

loop_
_symmetry_equiv_pos_as_xyz
'x, y, z'
'-x, -y, -z'

loop_
_atom_site_label
_atom_site_type_symbol
_atom_site_fract_x
_atom_site_fract_y
_atom_site_fract_z
_atom_site_U_iso_or_equiv
_atom_site_adp_type
_atom_site_occupancy
_atom_site_symmetry_multiplicity
_atom_site_calc_flag
_atom_site_refinement_flags
_atom_site_disorder_assembly
_atom_site_disorder_group
Pd1 Pd 0.605325(14) 0.522563(12) 0.330282(11) 0.03746(5) Uani 1 1 d U . .
Br1 Br 0.39902(2) 0.60431(2) 0.280051(19) 0.05031(8) Uani 1 1 d U . .
Br2 Br 0.63250(2) 0.686496(19) 0.323323(19) 0.05055(8) Uani 1 1 d U . .
C11 C 0.6600(4) 0.2387(3) 0.5265(3) 0.0587(13) Uani 0.5 1 d PDU A 1
C12 C 0.7549(4) 0.2693(3) 0.5432(3) 0.0563(13) Uani 0.5 1 d PDU A 1
C13 C 0.8603(5) 0.1880(4) 0.5798(3) 0.0621(13) Uani 0.5 1 d PDU A 1
H13 H 0.9233 0.2062 0.5939 0.074 Uiso 0.5 1 calc PR A 1
C14 C 0.8759(5) 0.0835(4) 0.5957(4) 0.0649(14) Uani 0.5 1 d PDU A 1
H14 H 0.949 0.0329 0.6161 0.078 Uiso 0.5 1 calc PR A 1
C15 C 0.7800(4) 0.0554(4) 0.5805(4) 0.0681(14) Uani 0.5 1 d PDU A 1
H15 H 0.7869 -0.0152 0.5923 0.082 Uiso 0.5 1 calc PR A 1
C16 C 0.6775(4) 0.1307(3) 0.5488(4) 0.0628(13) Uani 0.5 1 d PDU A 1
H16 H 0.6134 0.1097 0.541 0.075 Uiso 0.5 1 calc PR A 1
C1 C 0.5425(4) 0.3153(4) 0.4868(3) 0.0478(15) Uani 0.5 1 d PD A 1
H1A H 0.5348 0.3831 0.4908 0.057 Uiso 0.5 1 calc PR A 1
H1B H 0.48 0.2889 0.5182 0.057 Uiso 0.5 1 calc PR A 1
C1' C 0.5014(5) 0.3376(4) 0.4742(3) 0.0406(15) Uani 0.5 1 d P A 2
H1'A H 0.5182 0.3982 0.4766 0.061 Uiso 0.5 1 calc PR A 2
H1'B H 0.5461 0.2748 0.5208 0.061 Uiso 0.5 1 calc PR A 2
H1'C H 0.4186 0.3458 0.4804 0.061 Uiso 0.5 1 calc PR A 2
N21 N 0.53255(16) 0.32870(14) 0.39287(13) 0.0385(6) Uani 1 1 d U . .
C22 C 0.57799(19) 0.39341(17) 0.33069(16) 0.0398(4) Uani 1 1 d U A .
N23 N 0.57524(17) 0.37287(14) 0.25893(13) 0.0412(6) Uani 1 1 d U . .
C23A C 0.5233(2) 0.29511(17) 0.27490(17) 0.0427(6) Uani 1 1 d U A .
C24 C 0.4901(2) 0.25420(18) 0.22075(17) 0.0464(7) Uani 1 1 d U . .
O24 O 0.51357(16) 0.29202(14) 0.13631(12) 0.0552(6) Uani 1 1 d U A .
C241 C 0.4790(3) 0.2510(2) 0.07954(18) 0.0612(8) Uani 1 1 d U . .
H24A H 0.395 0.2596 0.0817 0.073 Uiso 1 1 calc R A .
H24B H 0.521 0.1761 0.0971 0.073 Uiso 1 1 calc R . .
C242 C 0.5072(3) 0.3098(3) -0.0102(2) 0.0818(10) Uani 1 1 d U A .
H24C H 0.4598 0.3834 -0.0277 0.098 Uiso 1 1 calc R . .
H24D H 0.4839 0.2818 -0.0497 0.098 Uiso 1 1 calc R . .
C243 C 0.6341(4) 0.3059(4) -0.0221(3) 0.1019(13) Uani 1 1 d U . .
H24E H 0.6413 0.3518 -0.0816 0.122 Uiso 1 1 calc R A .
H24F H 0.6579 0.3337 0.0172 0.122 Uiso 1 1 calc R . .
C244 C 0.7139(5) 0.2013(5) -0.0061(4) 0.145(2) Uani 1 1 d U A .
H24G H 0.7272 0.1619 0.056 0.217 Uiso 1 1 calc R . .
H24H H 0.7876 0.2069 -0.0311 0.217 Uiso 1 1 calc R . .
H24I H 0.6801 0.1654 -0.0323 0.217 Uiso 1 1 calc R . .
C25 C 0.4309(2) 0.18099(18) 0.25757(18) 0.0478(7) Uani 1 1 d U A .
H25 H 0.4063 0.1515 0.2227 0.057 Uiso 1 1 calc R . .
C26 C 0.4065(2) 0.14956(18) 0.34517(18) 0.0468(7) Uani 1 1 d U . .
H26 H 0.3676 0.0984 0.3681 0.056 Uiso 1 1 calc R A .
C27 C 0.4384(2) 0.19183(17) 0.39840(17) 0.0432(7) Uani 1 1 d U A .
O27 O 0.41968(14) 0.16756(12) 0.48272(11) 0.0465(5) Uani 1 1 d U . .
C271 C 0.3516(2) 0.09718(18) 0.52150(19) 0.0503(8) Uani 1 1 d . A .
H27A H 0.3878 0.0297 0.5153 0.06 Uiso 1 1 calc R . .
H27B H 0.2723 0.1272 0.494 0.06 Uiso 1 1 calc R . .
C272 C 0.3488(2) 0.08327(19) 0.61448(19) 0.0526(9) Uani 1 1 d . . .
H27C H 0.3171 0.1524 0.6185 0.063 Uiso 1 1 calc R A .
H27D H 0.429 0.0531 0.6402 0.063 Uiso 1 1 calc R . .
C273 C 0.2771(3) 0.0140(2) 0.6670(2) 0.0703(12) Uani 1 1 d . A .
H27E H 0.1958 0.0455 0.6435 0.084 Uiso 1 1 calc R . .
H27F H 0.3067 -0.0545 0.6618 0.084 Uiso 1 1 calc R . .
C274 C 0.2813(3) -0.0009(3) 0.7608(3) 0.0907(16) Uani 1 1 d . . .
H27G H 0.3621 -0.0268 0.7831 0.136 Uiso 1 1 calc R A .
H27H H 0.2409 -0.0512 0.7931 0.136 Uiso 1 1 calc R . .
H27I H 0.2436 0.0656 0.7668 0.136 Uiso 1 1 calc R . .
C27A C 0.4973(2) 0.26674(17) 0.36003(16) 0.0406(7) Uani 1 1 d . A .
C2' C 0.6479(3) 0.4137(3) 0.1840(3) 0.0331(12) Uani 0.5 1 d PD A 2
H2'A H 0.6134 0.418 0.1303 0.04 Uiso 0.5 1 calc PR A 2
H2'B H 0.6468 0.4845 0.1771 0.04 Uiso 0.5 1 calc PR A 2
C2 C 0.6040(5) 0.4276(5) 0.1762(4) 0.059(2) Uani 0.5 1 d P A 1
H2A H 0.6076 0.4953 0.1728 0.071 Uiso 0.5 1 calc PR A 1
H2B H 0.545 0.4379 0.1338 0.071 Uiso 0.5 1 calc PR A 1
H2C H 0.6794 0.3879 0.1643 0.071 Uiso 0.5 1 calc PR A 1
C31 C 0.8631(3) 0.3721(3) 0.2184(2) 0.0313(12) Uani 0.5 1 d PD A 2
C32 C 0.7705(3) 0.3448(2) 0.1982(2) 0.0289(11) Uani 0.5 1 d PD A 2
C33 C 0.7911(4) 0.2498(3) 0.1873(3) 0.0389(13) Uani 0.5 1 d PD A 2
H33 H 0.7284 0.2314 0.173 0.047 Uiso 0.5 1 calc PR A 2
C34 C 0.9020(3) 0.1839(3) 0.1973(3) 0.0398(14) Uani 0.5 1 d PD A 2
H34 H 0.9147 0.1187 0.1922 0.048 Uiso 0.5 1 calc PR A 2
C35 C 0.9944(4) 0.2105(3) 0.2146(3) 0.0469(16) Uani 0.5 1 d PD A 2
H35 H 1.0709 0.1664 0.2172 0.056 Uiso 0.5 1 calc PR A 2
C36 C 0.9755(4) 0.3036(3) 0.2286(3) 0.0372(13) Uani 0.5 1 d PD A 2
H36 H 1.0387 0.3199 0.2449 0.045 Uiso 0.5 1 calc PR A 2
C3' C 0.8509(4) 0.4686(3) 0.2347(3) 0.0392(15) Uani 0.5 1 d PD A 2
H3'A H 0.9093 0.5004 0.202 0.047 Uiso 0.5 1 calc PR A 2
H3'B H 0.7739 0.5178 0.21 0.047 Uiso 0.5 1 calc PR A 2
C3 C 0.8512(4) 0.5069(5) 0.2229(3) 0.0528(19) Uani 0.5 1 d P A 1
H3A H 0.8954 0.4545 0.2004 0.063 Uiso 0.5 1 calc PR A 1
H3B H 0.8814 0.5665 0.2023 0.063 Uiso 0.5 1 calc PR A 1
H3C H 0.7696 0.5297 0.2032 0.063 Uiso 0.5 1 calc PR A 1
N41 N 0.86216(16) 0.46044(15) 0.32027(13) 0.0399(6) Uani 1 1 d U . .
C42 C 0.77204(19) 0.45857(17) 0.37039(15) 0.0393(4) Uani 1 1 d U A .
N43 N 0.81383(16) 0.42287(15) 0.45302(13) 0.0428(6) Uani 1 1 d U . .
C43A C 0.93480(19) 0.40194(17) 0.45483(16) 0.0402(7) Uani 1 1 d . A .
C44 C 1.0164(2) 0.36693(17) 0.52349(17) 0.0448(7) Uani 1 1 d . . .
O44 O 0.97605(15) 0.34687(13) 0.60318(11) 0.0487(6) Uani 1 1 d . A .
C441 C 1.0593(2) 0.3026(2) 0.67595(18) 0.0563(9) Uani 1 1 d . . .
H44A H 1.1041 0.3508 0.6716 0.068 Uiso 1 1 calc R A .
H44B H 1.1139 0.2362 0.6768 0.068 Uiso 1 1 calc R . .
C442 C 0.9957(3) 0.2846(3) 0.7557(2) 0.0687(11) Uani 1 1 d . A .
H44C H 0.9442 0.3527 0.7538 0.082 Uiso 1 1 calc R . .
H44D H 1.0528 0.2575 0.8049 0.082 Uiso 1 1 calc R . .
C443 C 0.9245(4) 0.2126(3) 0.7735(3) 0.0891(16) Uani 1 1 d . . .
H44E H 0.8814 0.215 0.8249 0.107 Uiso 1 1 calc R A .
H44F H 0.8665 0.2409 0.7247 0.107 Uiso 1 1 calc R . .
C444 C 0.9825(5) 0.1016(4) 0.7880(5) 0.155(3) Uani 1 1 d . A .
H44G H 1.015 0.0959 0.7347 0.233 Uiso 1 1 calc R . .
H44H H 0.9261 0.0628 0.8059 0.233 Uiso 1 1 calc R . .
H44I H 1.0448 0.0727 0.8331 0.233 Uiso 1 1 calc R . .
C45 C 1.1294(2) 0.35762(17) 0.50187(17) 0.0462(8) Uani 1 1 d . A .
H45 H 1.1881 0.3331 0.5462 0.055 Uiso 1 1 calc R . .
C46 C 1.1600(2) 0.38291(18) 0.41727(18) 0.0465(8) Uani 1 1 d . . .
H46 H 1.2392 0.375 0.4059 0.056 Uiso 1 1 calc R A .
C47 C 1.0807(2) 0.41888(18) 0.34927(17) 0.0437(7) Uani 1 1 d . A .
O47 O 1.10050(13) 0.44926(13) 0.26451(12) 0.0481(6) Uani 1 1 d . . .
C471 C 1.2194(2) 0.4384(2) 0.2428(2) 0.0547(9) Uani 1 1 d . A .
H47A H 1.2659 0.3643 0.2658 0.066 Uiso 1 1 calc R . .
H47B H 1.2529 0.4765 0.2677 0.066 Uiso 1 1 calc R . .
C472 C 1.2200(3) 0.4824(3) 0.1464(2) 0.0734(13) Uani 1 1 d . . .
H47C H 1.1763 0.5572 0.126 0.088 Uiso 1 1 calc R A .
H47D H 1.301 0.4772 0.131 0.088 Uiso 1 1 calc R . .
C473 C 1.1728(3) 0.4356(3) 0.0995(2) 0.0827(14) Uani 1 1 d . A .
H47E H 1.0904 0.4437 0.1115 0.099 Uiso 1 1 calc R . .
H47F H 1.2145 0.3604 0.1198 0.099 Uiso 1 1 calc R . .
C474 C 1.1827(4) 0.4849(4) 0.0023(3) 0.115(2) Uani 1 1 d . . .
H47G H 1.1488 0.5604 -0.0171 0.173 Uiso 1 1 calc R A .
H47H H 1.1413 0.4575 -0.0274 0.173 Uiso 1 1 calc R . .
H47I H 1.2644 0.4682 -0.0107 0.173 Uiso 1 1 calc R . .
C47A C 0.96439(19) 0.42702(17) 0.37121(16) 0.0403(7) Uani 1 1 d . A .
C4 C 0.7472(4) 0.3827(3) 0.5251(3) 0.0470(15) Uani 0.5 1 d PD A 1
H4A H 0.6653 0.426 0.5127 0.056 Uiso 0.5 1 calc PR A 1
H4B H 0.7765 0.3872 0.5768 0.056 Uiso 0.5 1 calc PR A 1
C4' C 0.7405(4) 0.4265(4) 0.5291(3) 0.0388(11) Uiso 0.5 1 d P A 2
H4'A H 0.7616 0.4698 0.5547 0.058 Uiso 0.5 1 calc PR A 2
H4'B H 0.7542 0.356 0.5721 0.058 Uiso 0.5 1 calc PR A 2
H4'C H 0.6585 0.4561 0.5095 0.058 Uiso 0.5 1 calc PR A 2
Cl11 Cl 0.0468(2) 0.28211(18) -0.01344(12) 0.1949(11) Uani 1 1 d . B 1
Cl12 Cl 0.25818(13) 0.21430(18) -0.08161(14) 0.1847(10) Uani 1 1 d . B 1
Cl13 Cl 0.1357(2) 0.07224(15) -0.00678(13) 0.2888(9) Uani 1 1 d . B 1
C01 C 0.1746(5) 0.1744(4) 0.0005(4) 0.132(2) Uani 1 1 d . B 1
H01 H 0.2168 0.1526 0.057 0.159 Uiso 1 1 calc R B 1
C201 C 0.3440(7) -0.1116(5) 0.2942(3) 0.093(2) Uiso 0.5 1 d PD C 1
H20A H 0.406 -0.0968 0.3173 0.14 Uiso 0.5 1 calc PR C 1
H20B H 0.3639 -0.1864 0.3077 0.14 Uiso 0.5 1 calc PR C 1
H20C H 0.2716 -0.0886 0.32 0.14 Uiso 0.5 1 calc PR C 1
C203 C 0.3170(5) -0.1242(4) 0.2332(5) 0.090(2) Uiso 0.5 1 d PD D 2
H20D H 0.2556 -0.1033 0.269 0.135 Uiso 0.5 1 calc PR D 2
H20E H 0.3642 -0.196 0.2645 0.135 Uiso 0.5 1 calc PR D 2
H20F H 0.2823 -0.1194 0.1801 0.135 Uiso 0.5 1 calc PR D 2
C202 C 0.4473(6) -0.0984(5) 0.1373(4) 0.138(4) Uiso 0.5 1 d PD C 1
H20G H 0.4329 -0.0679 0.0747 0.206 Uiso 0.5 1 calc PR C 1
H20H H 0.4629 -0.1738 0.1573 0.206 Uiso 0.5 1 calc PR C 1
H20I H 0.5143 -0.0831 0.1529 0.206 Uiso 0.5 1 calc PR C 1
C204 C 0.4881(5) -0.0643(6) 0.1258(4) 0.121(3) Uiso 0.5 1 d PD D 2
H20J H 0.4461 -0.0189 0.0703 0.181 Uiso 0.5 1 calc PR D 2
H20K H 0.5025 -0.137 0.1332 0.181 Uiso 0.5 1 calc PR D 2
H20L H 0.5621 -0.0507 0.1276 0.181 Uiso 0.5 1 calc PR D 2
S20 S 0.3272(4) -0.0465(2) 0.1846(2) 0.1631(18) Uani 0.5 1 d PD C 1
S20' S 0.40658(11) -0.03991(10) 0.20750(9) 0.0659(4) Uani 0.5 1 d PD D 2
O20 O 0.3184(3) 0.06862(17) 0.1644(2) 0.1305(12) Uani 1 1 d D . .
C301 C 0.7937(6) 0.0205(5) 0.5568(7) 0.267(11) Uiso 0.5 1 d PD E 3
H30A H 0.754 0.0158 0.61 0.401 Uiso 0.5 1 calc PR E 3
H30B H 0.8633 -0.0393 0.5686 0.401 Uiso 0.5 1 calc PR E 3
H30C H 0.7419 0.0207 0.5141 0.401 Uiso 0.5 1 calc PR E 3
C302 C 0.9588(5) 0.1203(7) 0.5626(5) 0.219(8) Uiso 0.5 1 d PD E 3
H30D H 0.984 0.0543 0.6119 0.328 Uiso 0.5 1 calc PR E 3
H30E H 0.9488 0.178 0.5817 0.328 Uiso 0.5 1 calc PR E 3
H30F H 1.0172 0.1222 0.5198 0.328 Uiso 0.5 1 calc PR E 3
S30 S 0.8313(5) 0.1312(4) 0.5184(3) 0.313(5) Uani 0.5 1 d PD E 3
O30 O 0.8376(7) 0.1662(6) 0.4179(3) 0.164(3) Uiso 0.5 1 d PD E 3
C401 C 0.8535(6) 0.2666(12) 0.1910(4) 0.239(10) Uiso 0.5 1 d PD F 4
H40A H 0.8385 0.3375 0.1889 0.359 Uiso 0.5 1 calc PR F 4
H40B H 0.782 0.2471 0.202 0.359 Uiso 0.5 1 calc PR F 4
H40C H 0.8813 0.2632 0.136 0.359 Uiso 0.5 1 calc PR F 4
C402 C 0.9137(9) 0.1860(15) 0.3706(4) 0.464(7) Uiso 0.5 1 d PD F 4
H40D H 0.9819 0.174 0.4057 0.696 Uiso 0.5 1 calc PR F 4
H40E H 0.8772 0.1313 0.3991 0.696 Uiso 0.5 1 calc PR F 4
H40F H 0.8585 0.2537 0.3635 0.696 Uiso 0.5 1 calc PR F 4
S40 S 0.9550(6) 0.1838(7) 0.2705(4) 0.464(7) Uiso 0.5 1 d PD F 4
O40 O 1.0687(5) 0.2147(10) 0.2547(7) 0.366(11) Uiso 0.5 1 d PD F 4

loop_
_atom_site_aniso_label
_atom_site_aniso_U_11
_atom_site_aniso_U_22
_atom_site_aniso_U_33
_atom_site_aniso_U_23
_atom_site_aniso_U_13
_atom_site_aniso_U_12
Pd1 0.03155(7) 0.03226(6) 0.04365(8) -0.00900(6) -0.00267(6) -0.00850(5)
Br1 0.03587(10) 0.04594(11) 0.06281(14) -0.01717(10) -0.00683(10) -0.00576(9)
Br2 0.04763(12) 0.03910(9) 0.06310(14) -0.01574(9) -0.00462(11) -0.01337(9)
C11 0.0630(17) 0.0560(16) 0.060(2) -0.0172(17) 0.0011(18) -0.0278(15)
C12 0.0660(18) 0.0520(16) 0.056(2) -0.0162(16) 0.0052(18) -0.0300(13)
C13 0.0687(18) 0.0687(16) 0.052(2) -0.0127(17) -0.0028(18) -0.0372(15)
C14 0.0667(18) 0.0621(17) 0.053(2) -0.0096(18) -0.0083(19) -0.0138(17)
C15 0.0782(19) 0.0513(17) 0.065(2) -0.0017(19) 0.006(2) -0.0312(14)
C16 0.0676(18) 0.0622(16) 0.063(2) -0.0110(17) -0.0049(18) -0.0407(14)
C1 0.070(3) 0.044(2) 0.034(2) -0.0090(17) -0.006(2) -0.0292(19)
C1' 0.051(2) 0.032(2) 0.027(2) 0.0013(17) -0.0084(19) -0.0105(19)
N21 0.0346(8) 0.0341(8) 0.0429(9) -0.0070(7) -0.0014(7) -0.0138(6)
C22 0.0334(4) 0.0379(2) 0.0455(8) -0.0116(3) -0.0039(5) -0.0111(2)
N23 0.0404(9) 0.0376(8) 0.0429(9) -0.0113(7) 0.0012(8) -0.0125(7)
C23A 0.0370(10) 0.0337(8) 0.0540(11) -0.0153(7) -0.0013(9) -0.0064(8)
C24 0.0437(10) 0.0377(9) 0.0560(10) -0.0178(8) -0.0046(9) -0.0079(8)
O24 0.0590(9) 0.0523(8) 0.0554(8) -0.0195(6) -0.0021(8) -0.0182(7)
C241 0.0696(14) 0.0612(12) 0.0550(11) -0.0247(9) -0.0048(11) -0.0176(11)
C242 0.1060(16) 0.0847(16) 0.0573(13) -0.0210(12) -0.0076(14) -0.0371(14)
C243 0.1247(18) 0.120(2) 0.0640(18) -0.0176(17) 0.0071(17) -0.0637(16)
C244 0.107(3) 0.172(4) 0.117(4) -0.019(3) 0.016(3) -0.037(3)
C25 0.0437(11) 0.0375(9) 0.0649(11) -0.0254(8) -0.0046(10) -0.0066(8)
C26 0.0400(10) 0.0318(9) 0.0644(12) -0.0139(8) -0.0002(10) -0.0097(8)
C27 0.0365(10) 0.0320(9) 0.0558(11) -0.0104(8) -0.0030(9) -0.0093(8)
O27 0.0456(8) 0.0397(7) 0.0500(8) -0.0075(6) 0.0015(7) -0.0187(6)
C271 0.0363(11) 0.0366(10) 0.0749(16) -0.0137(10) -0.0014(11) -0.0149(8)
C272 0.0426(12) 0.0357(11) 0.0691(16) -0.0102(11) 0.0064(12) -0.0100(10)
C273 0.0563(15) 0.0500(14) 0.089(2) -0.0060(15) 0.0113(15) -0.0200(12)
C274 0.069(2) 0.072(2) 0.088(3) 0.003(2) 0.0193(19) -0.0073(18)
C27A 0.0359(10) 0.0274(9) 0.0515(13) -0.0082(8) -0.0027(10) -0.0070(8)
C2' 0.0247(17) 0.0351(17) 0.040(2) -0.0109(15) 0.0040(16) -0.0142(14)
C2 0.038(2) 0.071(3) 0.072(3) -0.027(2) 0.013(2) -0.023(2)
C31 0.0314(18) 0.0339(18) 0.0240(18) -0.0054(14) 0.0014(15) -0.0106(15)
C32 0.0302(18) 0.0256(15) 0.0310(18) -0.0104(13) 0.0072(15) -0.0097(14)
C33 0.040(2) 0.0356(18) 0.044(2) -0.0122(16) 0.0115(18) -0.0201(15)
C34 0.046(2) 0.0214(16) 0.049(2) -0.0127(15) 0.007(2) -0.0068(16)
C35 0.042(2) 0.0195(16) 0.070(3) -0.0172(17) -0.004(2) 0.0051(17)
C36 0.034(2) 0.0310(17) 0.045(2) -0.0131(15) -0.0014(18) -0.0082(16)
C3' 0.0251(18) 0.0182(17) 0.060(3) 0.0002(18) 0.0001(19) -0.0056(14)
C3 0.035(2) 0.064(3) 0.039(3) 0.005(2) -0.010(2) -0.016(2)
N41 0.0294(8) 0.0425(8) 0.0441(9) -0.0129(7) -0.0002(7) -0.0092(7)
C42 0.0333(3) 0.0385(4) 0.0442(9) -0.0119(5) -0.0014(4) -0.0121(3)
N43 0.0375(9) 0.0386(8) 0.0473(10) -0.0079(7) 0.0004(8) -0.0145(7)
C43A 0.0323(10) 0.0339(9) 0.0509(12) -0.0139(8) -0.0053(9) -0.0062(8)
C44 0.0398(11) 0.0325(9) 0.0582(13) -0.0135(9) -0.0081(10) -0.0080(9)
O44 0.0445(8) 0.0417(8) 0.0489(9) -0.0086(7) -0.0125(7) -0.0056(7)
C441 0.0519(14) 0.0503(12) 0.0582(14) -0.0182(10) -0.0206(11) -0.0018(11)
C442 0.0665(18) 0.0696(17) 0.0516(15) -0.0194(12) -0.0138(13) 0.0041(15)
C443 0.096(2) 0.079(2) 0.065(2) -0.0016(18) 0.0019(19) -0.019(2)
C444 0.096(3) 0.115(4) 0.216(7) -0.035(4) 0.021(4) -0.013(3)
C45 0.0405(11) 0.0307(9) 0.0629(13) -0.0158(9) -0.0160(10) -0.0027(9)
C46 0.0305(10) 0.0419(10) 0.0649(14) -0.0185(9) -0.0047(10) -0.0084(9)
C47 0.0337(10) 0.0376(10) 0.0554(13) -0.0148(9) -0.0074(10) -0.0061(9)
O47 0.0296(7) 0.0509(8) 0.0565(9) -0.0147(7) 0.0016(7) -0.0085(6)
C471 0.0290(11) 0.0531(13) 0.0724(17) -0.0142(12) -0.0009(11) -0.0099(10)
C472 0.0420(13) 0.083(2) 0.076(2) -0.0094(17) 0.0100(14) -0.0200(13)
C473 0.074(2) 0.096(2) 0.0630(19) -0.0220(17) 0.0139(16) -0.0178(18)
C474 0.110(3) 0.143(4) 0.070(2) -0.024(2) 0.016(2) -0.031(3)
C47A 0.0296(10) 0.0323(9) 0.0530(12) -0.0118(8) -0.0076(9) -0.0044(8)
C4 0.036(2) 0.064(2) 0.043(2) -0.0269(18) 0.0012(19) -0.009(2)
Cl11 0.1868(18) 0.2390(18) 0.1350(11) -0.0824(11) 0.0139(12) -0.0158(16)
Cl12 0.0882(8) 0.2502(19) 0.2020(16) -0.0812(14) -0.0090(10) -0.0331(10)
Cl13 0.4971(19) 0.1593(11) 0.1891(12) 0.0501(9) -0.2027(11) -0.1757(11)
C01 0.156(4) 0.123(3) 0.100(3) -0.004(3) -0.048(3) -0.053(3)
S20 0.173(3) 0.0875(16) 0.197(3) -0.0450(18) -0.010(3) -0.0016(19)
S20' 0.0834(6) 0.0534(5) 0.0617(7) 0.0029(5) -0.0392(5) -0.0449(4)
O20 0.179(2) 0.0606(12) 0.144(2) -0.0214(12) -0.0789(17) -0.0296(14)
S30 0.435(10) 0.255(7) 0.116(3) -0.022(4) -0.038(5) 0.030(7)

loop_
_atom_type_symbol
_atom_type_description
_atom_type_scat_dispersion_real
_atom_type_scat_dispersion_imag
_atom_type_scat_source
C C 0.0181 0.0091 'International Tables Vol C Tables 4.2.6.8 and 6.1.1.4'
H H 0 0 'International Tables Vol C Tables 4.2.6.8 and 6.1.1.4'
N N 0.0311 0.018 'International Tables Vol C Tables 4.2.6.8 and 6.1.1.4'
O O 0.0492 0.0322 'International Tables Vol C Tables 4.2.6.8 and 6.1.1.4'
Br Br -0.6763 1.2805 'International Tables Vol C Tables 4.2.6.8 and 6.1.1.4'
Pd Pd 0.1215 3.9337 'International Tables Vol C Tables 4.2.6.8 and 6.1.1.4'
Cl Cl 0.3639 0.7018 'International Tables Vol C Tables 4.2.6.8 and 6.1.1.4'
S S 0.3331 0.5567 'International Tables Vol C Tables 4.2.6.8 and 6.1.1.4'

loop_
_geom_angle_atom_site_label_1
_geom_angle_atom_site_label_2
_geom_angle_atom_site_label_3
_geom_angle
_geom_angle_site_symmetry_1
_geom_angle_site_symmetry_3
_geom_angle_publ_flag
C42 Pd1 C22 96.57(10) . . ?
C42 Pd1 Br2 85.69(8) . . ?
C22 Pd1 Br2 177.16(6) . . ?
C42 Pd1 Br1 179.20(7) . . ?
C22 Pd1 Br1 84.21(6) . . ?
Br2 Pd1 Br1 93.522(12) . . ?
C16 C11 C12 117.5(4) . . ?
C16 C11 C1 119.0(5) . . ?
C12 C11 C1 123.4(4) . . ?
C11 C12 C13 116.7(4) . . ?
C11 C12 C4 123.2(4) . . ?
C13 C12 C4 120.1(5) . . ?
C14 C13 C12 123.8(5) . . ?
C14 C13 H13 118.1 . . ?
C12 C13 H13 118.1 . . ?
C13 C14 C15 118.1(4) . . ?
C13 C14 H14 121 . . ?
C15 C14 H14 121 . . ?
C16 C15 C14 119.3(5) . . ?
C16 C15 H15 120.4 . . ?
C14 C15 H15 120.4 . . ?
C15 C16 C11 124.4(6) . . ?
C15 C16 H16 117.8 . . ?
C11 C16 H16 117.8 . . ?
C11 C1 N21 108.8(4) . . ?
C11 C1 H1A 109.9 . . ?
N21 C1 H1A 109.9 . . ?
C11 C1 H1B 109.9 . . ?
N21 C1 H1B 109.9 . . ?
H1A C1 H1B 108.3 . . ?
N21 C1' H1'A 109.5 . . ?
N21 C1' H1'B 109.5 . . ?
H1'A C1' H1'B 109.5 . . ?
N21 C1' H1'C 109.5 . . ?
H1'A C1' H1'C 109.5 . . ?
H1'B C1' H1'C 109.5 . . ?
C22 N21 C27A 109.2(2) . . ?
C22 N21 C1' 124.9(3) . . ?
C27A N21 C1' 124.5(3) . . ?
C22 N21 C1 122.3(3) . . ?
C27A N21 C1 127.6(3) . . ?
N21 C22 N23 107.9(2) . . ?
N21 C22 Pd1 126.9(2) . . ?
N23 C22 Pd1 123.28(16) . . ?
C22 N23 C23A 109.5(2) . . ?
C22 N23 C2 127.8(4) . . ?
C23A N23 C2 122.2(4) . . ?
C22 N23 C2' 120.2(3) . . ?
C23A N23 C2' 128.5(3) . . ?
C27A C23A N23 106.0(3) . . ?
C27A C23A C24 122.1(2) . . ?
N23 C23A C24 131.7(2) . . ?
O24 C24 C23A 117.6(2) . . ?
O24 C24 C25 125.9(3) . . ?
C23A C24 C25 116.5(3) . . ?
C24 O24 C241 118.2(2) . . ?
O24 C241 C242 107.9(3) . . ?
O24 C241 H24A 110.1 . . ?
C242 C241 H24A 110.1 . . ?
O24 C241 H24B 110.1 . . ?
C242 C241 H24B 110.1 . . ?
H24A C241 H24B 108.4 . . ?
C241 C242 C243 115.7(3) . . ?
C241 C242 H24C 108.4 . . ?
C243 C242 H24C 108.4 . . ?
C241 C242 H24D 108.4 . . ?
C243 C242 H24D 108.4 . . ?
H24C C242 H24D 107.4 . . ?
C244 C243 C242 114.3(5) . . ?
C244 C243 H24E 108.7 . . ?
C242 C243 H24E 108.7 . . ?
C244 C243 H24F 108.7 . . ?
C242 C243 H24F 108.7 . . ?
H24E C243 H24F 107.6 . . ?
C243 C244 H24G 109.5 . . ?
C243 C244 H24H 109.5 . . ?
H24G C244 H24H 109.5 . . ?
C243 C244 H24I 109.5 . . ?
H24G C244 H24I 109.5 . . ?
H24H C244 H24I 109.5 . . ?
C24 C25 C26 121.8(3) . . ?
C24 C25 H25 119.1 . . ?
C26 C25 H25 119.1 . . ?
C27 C26 C25 121.4(3) . . ?
C27 C26 H26 119.3 . . ?
C25 C26 H26 119.3 . . ?
O27 C27 C26 126.3(2) . . ?
O27 C27 C27A 117.4(3) . . ?
C26 C27 C27A 116.2(2) . . ?
C27 O27 C271 118.2(2) . . ?
O27 C271 C272 105.7(2) . . ?
O27 C271 H27A 110.6 . . ?
C272 C271 H27A 110.6 . . ?
O27 C271 H27B 110.6 . . ?
C272 C271 H27B 110.6 . . ?
H27A C271 H27B 108.7 . . ?
C271 C272 C273 114.3(3) . . ?
C271 C272 H27C 108.7 . . ?
C273 C272 H27C 108.7 . . ?
C271 C272 H27D 108.7 . . ?
C273 C272 H27D 108.7 . . ?
H27C C272 H27D 107.6 . . ?
C274 C273 C272 112.0(3) . . ?
C274 C273 H27E 109.2 . . ?
C272 C273 H27E 109.2 . . ?
C274 C273 H27F 109.2 . . ?
C272 C273 H27F 109.2 . . ?
H27E C273 H27F 107.9 . . ?
C273 C274 H27G 109.5 . . ?
C273 C274 H27H 109.5 . . ?
H27G C274 H27H 109.5 . . ?
C273 C274 H27I 109.5 . . ?
H27G C274 H27I 109.5 . . ?
H27H C274 H27I 109.5 . . ?
C23A C27A N21 107.3(2) . . ?
C23A C27A C27 122.0(3) . . ?
N21 C27A C27 130.6(2) . . ?
C32 C2' N23 111.6(3) . . ?
C32 C2' H2'A 109.3 . . ?
N23 C2' H2'A 109.3 . . ?
C32 C2' H2'B 109.3 . . ?
N23 C2' H2'B 109.3 . . ?
H2'A C2' H2'B 108 . . ?
N23 C2 H2A 109.5 . . ?
N23 C2 H2B 109.5 . . ?
N23 C2 H2C 109.5 . . ?
C32 C31 C36 119.3(4) . . ?
C32 C31 C3' 124.3(3) . . ?
C36 C31 C3' 116.3(4) . . ?
C31 C32 C33 119.8(3) . . ?
C31 C32 C2' 123.3(4) . . ?
C33 C32 C2' 116.8(4) . . ?
C34 C33 C32 120.0(4) . . ?
C34 C33 H33 120 . . ?
C32 C33 H33 120 . . ?
C35 C34 C33 121.1(4) . . ?
C35 C34 H34 119.4 . . ?
C33 C34 H34 119.4 . . ?
C34 C35 C36 119.8(4) . . ?
C34 C35 H35 120.1 . . ?
C36 C35 H35 120.1 . . ?
C31 C36 C35 119.8(4) . . ?
C31 C36 H36 120.1 . . ?
C35 C36 H36 120.1 . . ?
N41 C3' C31 118.5(3) . . ?
N41 C3' H3'A 107.7 . . ?
C31 C3' H3'A 107.7 . . ?
N41 C3' H3'B 107.7 . . ?
C31 C3' H3'B 107.7 . . ?
H3'A C3' H3'B 107.1 . . ?
N41 C3 H3A 109.5 . . ?
N41 C3 H3B 109.5 . . ?
N41 C3 H3C 109.5 . . ?
C42 N41 C47A 109.5(2) . . ?
C42 N41 C3' 120.7(3) . . ?
C47A N41 C3' 127.7(2) . . ?
C42 N41 C3 124.3(3) . . ?
C47A N41 C3 125.6(3) . . ?
N41 C42 N43 107.7(2) . . ?
N41 C42 Pd1 126.05(17) . . ?
N43 C42 Pd1 125.19(17) . . ?
C42 N43 C43A 109.1(2) . . ?
C42 N43 C4 122.1(3) . . ?
C43A N43 C4 125.9(2) . . ?
C42 N43 C4' 125.1(2) . . ?
C43A N43 C4' 124.6(3) . . ?
C47A C43A C44 122.5(2) . . ?
C47A C43A N43 106.5(2) . . ?
C44 C43A N43 131.0(2) . . ?
O44 C44 C45 127.2(2) . . ?
O44 C44 C43A 117.0(2) . . ?
C45 C44 C43A 115.8(2) . . ?
C44 O44 C441 118.2(2) . . ?
O44 C441 C442 108.5(2) . . ?
O44 C441 H44A 110 . . ?
C442 C441 H44A 110 . . ?
O44 C441 H44B 110 . . ?
C442 C441 H44B 110 . . ?
H44A C441 H44B 108.4 . . ?
C441 C442 C443 117.5(3) . . ?
C441 C442 H44C 107.9 . . ?
C443 C442 H44C 107.9 . . ?
C441 C442 H44D 107.9 . . ?
C443 C442 H44D 107.9 . . ?
H44C C442 H44D 107.2 . . ?
C444 C443 C442 119.2(4) . . ?
C444 C443 H44E 107.5 . . ?
C442 C443 H44E 107.5 . . ?
C444 C443 H44F 107.5 . . ?
C442 C443 H44F 107.5 . . ?
H44E C443 H44F 107 . . ?
C443 C444 H44G 109.5 . . ?
C443 C444 H44H 109.5 . . ?
H44G C444 H44H 109.5 . . ?
C443 C444 H44I 109.5 . . ?
H44G C444 H44I 109.5 . . ?
H44H C444 H44I 109.5 . . ?
C44 C45 C46 122.0(2) . . ?
C44 C45 H45 119 . . ?
C46 C45 H45 119 . . ?
C47 C46 C45 122.8(2) . . ?
C47 C46 H46 118.6 . . ?
C45 C46 H46 118.6 . . ?
O47 C47 C46 127.6(2) . . ?
O47 C47 C47A 116.9(2) . . ?
C46 C47 C47A 115.5(2) . . ?
C47 O47 C471 116.6(2) . . ?
O47 C471 C472 107.4(2) . . ?
O47 C471 H47A 110.2 . . ?
C472 C471 H47A 110.2 . . ?
O47 C471 H47B 110.2 . . ?
C472 C471 H47B 110.2 . . ?
H47A C471 H47B 108.5 . . ?
C473 C472 C471 117.4(3) . . ?
C473 C472 H47C 108 . . ?
C471 C472 H47C 108 . . ?
C473 C472 H47D 108 . . ?
C471 C472 H47D 108 . . ?
H47C C472 H47D 107.2 . . ?
C472 C473 C474 112.1(4) . . ?
C472 C473 H47E 109.2 . . ?
C474 C473 H47E 109.2 . . ?
C472 C473 H47F 109.2 . . ?
C474 C473 H47F 109.2 . . ?
H47E C473 H47F 107.9 . . ?
C473 C474 H47G 109.5 . . ?
C473 C474 H47H 109.5 . . ?
H47G C474 H47H 109.5 . . ?
C473 C474 H47I 109.5 . . ?
H47G C474 H47I 109.5 . . ?
H47H C474 H47I 109.5 . . ?
C43A C47A N41 107.1(2) . . ?
C43A C47A C47 121.4(2) . . ?
N41 C47A C47 131.5(2) . . ?
N43 C4 C12 111.6(4) . . ?
N43 C4 H4A 109.3 . . ?
C12 C4 H4A 109.3 . . ?
N43 C4 H4B 109.3 . . ?
C12 C4 H4B 109.3 . . ?
H4A C4 H4B 108 . . ?
N43 C4' H4'A 109.5 . . ?
N43 C4' H4'B 109.5 . . ?
H4'A C4' H4'B 109.5 . . ?
N43 C4' H4'C 109.5 . . ?
H4'A C4' H4'C 109.5 . . ?
H4'B C4' H4'C 109.5 . . ?
Cl12 C01 Cl13 108.5(4) . . ?
Cl12 C01 Cl11 106.9(3) . . ?
Cl13 C01 Cl11 109.1(3) . . ?
Cl12 C01 H01 110.7 . . ?
Cl13 C01 H01 110.7 . . ?
Cl11 C01 H01 110.7 . . ?
S20' C203 H20D 109.5 . . ?
S20' C203 H20E 109.5 . . ?
H20D C203 H20E 109.5 . . ?
S20' C203 H20F 109.5 . . ?
H20D C203 H20F 109.5 . . ?
H20E C203 H20F 109.5 . . ?
S20' C204 H20J 109.5 . . ?
S20' C204 H20K 109.5 . . ?
H20J C204 H20K 109.5 . . ?
S20' C204 H20L 109.5 . . ?
H20J C204 H20L 109.5 . . ?
H20K C204 H20L 109.5 . . ?
O20 S20 C201 108.3(4) . . ?
O20 S20 C202 107.9(4) . . ?
C201 S20 C202 109.8(4) . . ?
O20 S20' C204 105.5(2) . . ?
O20 S20' C203 102.5(2) . . ?
C204 S20' C203 104.9(4) . . ?
O30 S30 C301 108.9(6) . . ?
O30 S30 C302 109.6(5) . . ?
C301 S30 C302 113.6(5) . . ?
O40 S40 C401 110.1(7) . . ?
O40 S40 C402 106.3(8) . . ?
C401 S40 C402 112.6(6) . . ?

loop_
_geom_bond_atom_site_label_1
_geom_bond_atom_site_label_2
_geom_bond_distance
_geom_bond_site_symmetry_2
_geom_bond_publ_flag
Pd1 C42 1.994(2) . ?
Pd1 C22 2.003(3) . ?
Pd1 Br2 2.4664(4) . ?
Pd1 Br1 2.4719(3) . ?
C11 C16 1.423(7) . ?
C11 C12 1.432(7) . ?
C11 C1 1.524(6) . ?
C12 C13 1.434(6) . ?
C12 C4 1.537(7) . ?
C13 C14 1.396(7) . ?
C13 H13 0.95 . ?
C14 C15 1.410(8) . ?
C14 H14 0.95 . ?
C15 C16 1.362(6) . ?
C15 H15 0.95 . ?
C16 H16 0.95 . ?
C1 N21 1.526(6) . ?
C1 H1A 0.99 . ?
C1 H1B 0.99 . ?
C1' N21 1.440(6) . ?
C1' H1'A 0.98 . ?
C1' H1'B 0.98 . ?
C1' H1'C 0.98 . ?
N21 C22 1.339(3) . ?
N21 C27A 1.391(4) . ?
C22 N23 1.353(4) . ?
N23 C23A 1.391(4) . ?
N23 C2 1.405(6) . ?
N23 C2' 1.532(5) . ?
C23A C27A 1.380(4) . ?
C23A C24 1.393(4) . ?
C24 O24 1.365(3) . ?
C24 C25 1.397(4) . ?
O24 C241 1.439(4) . ?
C241 C242 1.510(4) . ?
C241 H24A 0.99 . ?
C241 H24B 0.99 . ?
C242 C243 1.529(6) . ?
C242 H24C 0.99 . ?
C242 H24D 0.99 . ?
C243 C244 1.472(7) . ?
C243 H24E 0.99 . ?
C243 H24F 0.99 . ?
C244 H24G 0.98 . ?
C244 H24H 0.98 . ?
C244 H24I 0.98 . ?
C25 C26 1.412(4) . ?
C25 H25 0.95 . ?
C26 C27 1.388(5) . ?
C26 H26 0.95 . ?
C27 O27 1.351(3) . ?
C27 C27A 1.417(4) . ?
O27 C271 1.452(3) . ?
C271 C272 1.500(5) . ?
C271 H27A 0.99 . ?
C271 H27B 0.99 . ?
C272 C273 1.525(4) . ?
C272 H27C 0.99 . ?
C272 H27D 0.99 . ?
C273 C274 1.512(6) . ?
C273 H27E 0.99 . ?
C273 H27F 0.99 . ?
C274 H27G 0.98 . ?
C274 H27H 0.98 . ?
C274 H27I 0.98 . ?
C2' C32 1.497(5) . ?
C2' H2'A 0.99 . ?
C2' H2'B 0.99 . ?
C2 H2A 0.98 . ?
C2 H2B 0.98 . ?
C2 H2C 0.98 . ?
C31 C32 1.398(6) . ?
C31 C36 1.403(5) . ?
C31 C3' 1.493(6) . ?
C32 C33 1.410(6) . ?
C33 C34 1.375(5) . ?
C33 H33 0.95 . ?
C34 C35 1.371(7) . ?
C34 H34 0.95 . ?
C35 C36 1.412(6) . ?
C35 H35 0.95 . ?
C36 H36 0.95 . ?
C3' N41 1.412(6) . ?
C3' H3'A 0.99 . ?
C3' H3'B 0.99 . ?
C3 N41 1.516(6) . ?
C3 H3A 0.98 . ?
C3 H3B 0.98 . ?
C3 H3C 0.98 . ?
N41 C42 1.342(3) . ?
N41 C47A 1.401(3) . ?
C42 N43 1.358(3) . ?
N43 C43A 1.408(3) . ?
N43 C4 1.451(5) . ?
N43 C4' 1.525(5) . ?
C43A C47A 1.370(4) . ?
C43A C44 1.402(4) . ?
C44 O44 1.356(3) . ?
C44 C45 1.378(4) . ?
O44 C441 1.449(3) . ?
C441 C442 1.484(4) . ?
C441 H44A 0.99 . ?
C441 H44B 0.99 . ?
C442 C443 1.489(6) . ?
C442 H44C 0.99 . ?
C442 H44D 0.99 . ?
C443 C444 1.487(7) . ?
C443 H44E 0.99 . ?
C443 H44F 0.99 . ?
C444 H44G 0.98 . ?
C444 H44H 0.98 . ?
C444 H44I 0.98 . ?
C45 C46 1.389(4) . ?
C45 H45 0.95 . ?
C46 C47 1.374(4) . ?
C46 H46 0.95 . ?
C47 O47 1.356(3) . ?
C47 C47A 1.420(3) . ?
O47 C471 1.445(3) . ?
C471 C472 1.505(5) . ?
C471 H47A 0.99 . ?
C471 H47B 0.99 . ?
C472 C473 1.453(7) . ?
C472 H47C 0.99 . ?
C472 H47D 0.99 . ?
C473 C474 1.533(5) . ?
C473 H47E 0.99 . ?
C473 H47F 0.99 . ?
C474 H47G 0.98 . ?
C474 H47H 0.98 . ?
C474 H47I 0.98 . ?
C4 H4A 0.99 . ?
C4 H4B 0.99 . ?
C4' H4'A 0.98 . ?
C4' H4'B 0.98 . ?
C4' H4'C 0.98 . ?
Cl11 C01 1.796(6) . ?
Cl12 C01 1.693(6) . ?
Cl13 C01 1.738(7) . ?
C01 H01 1 . ?
C201 S20 1.721(6) . ?
C201 H20A 0.98 . ?
C201 H20B 0.98 . ?
C201 H20C 0.98 . ?
C203 S20' 1.797(6) . ?
C203 H20D 0.98 . ?
C203 H20E 0.98 . ?
C203 H20F 0.98 . ?
C202 S20 1.727(7) . ?
C202 H20G 0.98 . ?
C202 H20H 0.98 . ?
C202 H20I 0.98 . ?
C204 S20' 1.729(7) . ?
C204 H20J 0.98 . ?
C204 H20K 0.98 . ?
C204 H20L 0.98 . ?
S20 O20 1.552(4) . ?
S20' O20 1.545(2) . ?
C301 S30 1.690(9) . ?
C301 H30A 0.98 . ?
C301 H30B 0.98 . ?
C301 H30C 0.98 . ?
C302 S30 1.696(9) . ?
C302 H30D 0.98 . ?
C302 H30E 0.98 . ?
C302 H30F 0.98 . ?
S30 O30 1.578(7) . ?
C401 S40 1.690(8) . ?
C401 H40A 0.98 . ?
C401 H40B 0.98 . ?
C401 H40C 0.98 . ?
C402 S40 1.737(11) . ?
C402 H40D 0.9805 . ?
C402 H40E 0.9805 . ?
C402 H40F 0.9805 . ?
S40 O40 1.555(11) . ?

loop_
_geom_torsion_atom_site_label_1
_geom_torsion_atom_site_label_2
_geom_torsion_atom_site_label_3
_geom_torsion_atom_site_label_4
_geom_torsion
_geom_torsion_site_symmetry_1
_geom_torsion_site_symmetry_2
_geom_torsion_site_symmetry_3
_geom_torsion_site_symmetry_4
_geom_torsion_publ_flag
C16 C11 C12 C13 1.2(6) . . . . ?
C1 C11 C12 C13 -179.2(5) . . . . ?
C16 C11 C12 C4 -178.0(5) . . . . ?
C1 C11 C12 C4 1.6(7) . . . . ?
C11 C12 C13 C14 2.9(7) . . . . ?
C4 C12 C13 C14 -177.9(5) . . . . ?
C12 C13 C14 C15 -4.6(8) . . . . ?
C13 C14 C15 C16 1.9(9) . . . . ?
C14 C15 C16 C11 2.2(10) . . . . ?
C12 C11 C16 C15 -3.8(9) . . . . ?
C1 C11 C16 C15 176.5(6) . . . . ?
C16 C11 C1 N21 -76.5(6) . . . . ?
C12 C11 C1 N21 103.8(5) . . . . ?
C11 C1 N21 C22 -82.5(4) . . . . ?
C11 C1 N21 C27A 84.9(4) . . . . ?
C11 C1 N21 C1' 173.3(12) . . . . ?
C27A N21 C22 N23 -1.4(2) . . . . ?
C1' N21 C22 N23 -168.6(3) . . . . ?
C1 N21 C22 N23 168.0(2) . . . . ?
C27A N21 C22 Pd1 163.09(15) . . . . ?
C1' N21 C22 Pd1 -4.1(4) . . . . ?
C1 N21 C22 Pd1 -27.5(3) . . . . ?
C42 Pd1 C22 N21 97.29(19) . . . . ?
Br1 Pd1 C22 N21 -82.88(18) . . . . ?
C42 Pd1 C22 N23 -100.45(19) . . . . ?
Br1 Pd1 C22 N23 79.38(17) . . . . ?
N21 C22 N23 C23A 1.9(2) . . . . ?
Pd1 C22 N23 C23A -163.22(15) . . . . ?
N21 C22 N23 C2 173.7(3) . . . . ?
Pd1 C22 N23 C2 8.5(4) . . . . ?
N21 C22 N23 C2' -164.4(2) . . . . ?
Pd1 C22 N23 C2' 30.4(3) . . . . ?
C22 N23 C23A C27A -1.7(2) . . . . ?
C2 N23 C23A C27A -174.0(3) . . . . ?
C2' N23 C23A C27A 163.2(2) . . . . ?
C22 N23 C23A C24 172.8(2) . . . . ?
C2 N23 C23A C24 0.5(4) . . . . ?
C2' N23 C23A C24 -22.3(4) . . . . ?
C27A C23A C24 O24 176.03(19) . . . . ?
N23 C23A C24 O24 2.2(4) . . . . ?
C27A C23A C24 C25 -1.3(3) . . . . ?
N23 C23A C24 C25 -175.0(2) . . . . ?
C23A C24 O24 C241 -179.6(2) . . . . ?
C25 C24 O24 C241 -2.6(3) . . . . ?
C24 O24 C241 C242 176.3(2) . . . . ?
O24 C241 C242 C243 58.0(4) . . . . ?
C241 C242 C243 C244 63.4(6) . . . . ?
O24 C24 C25 C26 -177.4(2) . . . . ?
C23A C24 C25 C26 -0.4(3) . . . . ?
C24 C25 C26 C27 1.4(3) . . . . ?
C25 C26 C27 O27 -179.9(2) . . . . ?
C25 C26 C27 C27A -0.7(3) . . . . ?
C26 C27 O27 C271 -5.6(3) . . . . ?
C27A C27 O27 C271 175.24(18) . . . . ?
C27 O27 C271 C272 178.53(17) . . . . ?
O27 C271 C272 C273 178.03(19) . . . . ?
C271 C272 C273 C274 177.7(2) . . . . ?
N23 C23A C27A N21 0.8(2) . . . . ?
C24 C23A C27A N21 -174.34(19) . . . . ?
N23 C23A C27A C27 177.13(19) . . . . ?
C24 C23A C27A C27 2.0(3) . . . . ?
C22 N21 C27A C23A 0.3(2) . . . . ?
C1' N21 C27A C23A 167.6(3) . . . . ?
C1 N21 C27A C23A -168.4(3) . . . . ?
C22 N21 C27A C27 -175.5(2) . . . . ?
C1' N21 C27A C27 -8.3(4) . . . . ?
C1 N21 C27A C27 15.8(4) . . . . ?
O27 C27 C27A C23A 178.37(19) . . . . ?
C26 C27 C27A C23A -0.9(3) . . . . ?
O27 C27 C27A N21 -6.3(3) . . . . ?
C26 C27 C27A N21 174.4(2) . . . . ?
C22 N23 C2' C32 82.3(4) . . . . ?
C23A N23 C2' C32 -81.2(4) . . . . ?
C2 N23 C2' C32 -159.2(13) . . . . ?
C36 C31 C32 C33 -0.9(6) . . . . ?
C3' C31 C32 C33 -177.5(4) . . . . ?
C36 C31 C32 C2' -178.5(4) . . . . ?
C3' C31 C32 C2' 4.9(6) . . . . ?
N23 C2' C32 C31 -107.4(4) . . . . ?
N23 C2' C32 C33 74.9(5) . . . . ?
C31 C32 C33 C34 0.7(6) . . . . ?
C2' C32 C33 C34 178.4(4) . . . . ?
C32 C33 C34 C35 -2.6(7) . . . . ?
C33 C34 C35 C36 4.6(7) . . . . ?
C32 C31 C36 C35 2.9(6) . . . . ?
C3' C31 C36 C35 179.8(4) . . . . ?
C34 C35 C36 C31 -4.8(7) . . . . ?
C32 C31 C3' N41 103.6(4) . . . . ?
C36 C31 C3' N41 -73.1(5) . . . . ?
C31 C3' N41 C42 -83.2(4) . . . . ?
C31 C3' N41 C47A 78.7(5) . . . . ?
C31 C3' N41 C3 170.4(10) . . . . ?
C47A N41 C42 N43 -1.1(3) . . . . ?
C3' N41 C42 N43 163.9(2) . . . . ?
C3 N41 C42 N43 -172.7(4) . . . . ?
C47A N41 C42 Pd1 167.80(19) . . . . ?
C3' N41 C42 Pd1 -27.3(4) . . . . ?
C3 N41 C42 Pd1 -3.9(5) . . . . ?
C22 Pd1 C42 N41 96.7(2) . . . . ?
Br2 Pd1 C42 N41 -81.6(2) . . . . ?
C22 Pd1 C42 N43 -96.3(2) . . . . ?
Br2 Pd1 C42 N43 85.4(2) . . . . ?
N41 C42 N43 C43A 0.3(3) . . . . ?
Pd1 C42 N43 C43A -168.72(18) . . . . ?
N41 C42 N43 C4 -161.8(3) . . . . ?
Pd1 C42 N43 C4 29.3(4) . . . . ?
N41 C42 N43 C4' 168.4(3) . . . . ?
Pd1 C42 N43 C4' -0.6(4) . . . . ?
C42 N43 C43A C47A 0.6(3) . . . . ?
C4 N43 C43A C47A 161.8(3) . . . . ?
C4' N43 C43A C47A -167.6(3) . . . . ?
C42 N43 C43A C44 178.0(3) . . . . ?
C4 N43 C43A C44 -20.8(5) . . . . ?
C4' N43 C43A C44 9.8(5) . . . . ?
C47A C43A C44 O44 178.5(2) . . . . ?
N43 C43A C44 O44 1.5(4) . . . . ?
C47A C43A C44 C45 -1.0(4) . . . . ?
N43 C43A C44 C45 -178.0(3) . . . . ?
C45 C44 O44 C441 -5.5(4) . . . . ?
C43A C44 O44 C441 175.1(2) . . . . ?
C44 O44 C441 C442 -178.3(3) . . . . ?
O44 C441 C442 C443 60.4(3) . . . . ?
C441 C442 C443 C444 63.6(5) . . . . ?
O44 C44 C45 C46 -178.4(3) . . . . ?
C43A C44 C45 C46 1.0(4) . . . . ?
C44 C45 C46 C47 0.0(4) . . . . ?
C45 C46 C47 O47 177.4(3) . . . . ?
C45 C46 C47 C47A -1.0(4) . . . . ?
C46 C47 O47 C471 3.1(4) . . . . ?
C47A C47 O47 C471 -178.5(2) . . . . ?
C47 O47 C471 C472 -176.6(3) . . . . ?
O47 C471 C472 C473 -59.4(4) . . . . ?
C471 C472 C473 C474 -177.9(3) . . . . ?
C44 C43A C47A N41 -178.9(2) . . . . ?
N43 C43A C47A N41 -1.3(3) . . . . ?
C44 C43A C47A C47 0.0(4) . . . . ?
N43 C43A C47A C47 177.6(2) . . . . ?
C42 N41 C47A C43A 1.5(3) . . . . ?
C3' N41 C47A C43A -162.1(3) . . . . ?
C3 N41 C47A C43A 173.0(4) . . . . ?
C42 N41 C47A C47 -177.3(3) . . . . ?
C3' N41 C47A C47 19.2(5) . . . . ?
C3 N41 C47A C47 -5.7(5) . . . . ?
O47 C47 C47A C43A -177.6(2) . . . . ?
C46 C47 C47A C43A 1.0(4) . . . . ?
O47 C47 C47A N41 1.0(4) . . . . ?
C46 C47 C47A N41 179.6(3) . . . . ?
C42 N43 C4 C12 81.3(4) . . . . ?
C43A N43 C4 C12 -77.5(5) . . . . ?
C4' N43 C4 C12 -173.4(8) . . . . ?
C11 C12 C4 N43 -109.3(5) . . . . ?
C13 C12 C4 N43 71.6(5) . . . . ?
C204 S20' O20 S20 89.4(4) . . . . ?
C203 S20' O20 S20 -20.2(4) . . . . ?
C201 S20 O20 S20' 61.4(4) . . . . ?
C202 S20 O20 S20' -57.4(3) . . . . ?
